data_7123834
loop_
_publ_author_name
'Pyrch, Mikaela'
'Williams, James'
'Forbes, Tori'

_publ_section_title
;
 Exploring Crown-Ether Functionalization on the Stabilization of
 Hexavalent Neptunium.
;
_journal_name_full 'Chemical Communications'
_journal_paper_doi 10.1039/C9CC04393D
_journal_year 2019
_chemical_formula_sum 'C120 H188 Cl12 K6 Np3 O42'
_chemical_formula_weight 3673.69
_space_group_crystal_system monoclinic
_space_group_IT_number 14
_space_group_name_Hall '-P 2ybc'
_space_group_name_H-M_alt 'P 1 21/c 1'
_symmetry_space_group_name_Hall '-P 2ybc'
_symmetry_space_group_name_H-M 'P 1 21/c 1'
_atom_sites_solution_hydrogens geom
_audit_creation_method SHELXL-2014/7
_audit_update_record
;
2019-06-06 deposited with the CCDC.    2019-07-11 downloaded from the CCDC.
;
_cell_angle_alpha 90
_cell_angle_beta 91.278(3)
_cell_angle_gamma 90
_cell_formula_units_Z 2
_cell_length_a 14.4462(13)
_cell_length_b 20.1311(17)
_cell_length_c 25.473(2)
_cell_measurement_reflns_used 9766
_cell_measurement_temperature 100(2)
_cell_measurement_theta_max 25.42
_cell_measurement_theta_min 2.34
_cell_volume 7406.2(11)
_computing_cell_refinement 'APEX3 (Bruker AXS)'
_computing_data_collection 'APEX3 (Bruker AXS)'
_computing_data_reduction 'APEX3 (Bruker AXS)'
_computing_molecular_graphics 'CrystalMaker X'
_computing_structure_refinement 'SHELXL-2014/7 (Sheldrick, 2014)'
_computing_structure_solution 'APEX3 (Bruker AXS)'
_diffrn_ambient_temperature 100(2)
_diffrn_measured_fraction_theta_full 0.999
_diffrn_measured_fraction_theta_max 0.995
_diffrn_measurement_device_type 'Bruker D8 Quest'
_diffrn_measurement_method '\f and \w scans'
_diffrn_radiation_type MoK\a
_diffrn_radiation_wavelength 0.71073
_diffrn_reflns_av_R_equivalents 0.0758
_diffrn_reflns_av_unetI/netI 0.0440
_diffrn_reflns_Laue_measured_fraction_full 0.999
_diffrn_reflns_Laue_measured_fraction_max 0.995
_diffrn_reflns_limit_h_max 17
_diffrn_reflns_limit_h_min -17
_diffrn_reflns_limit_k_max 24
_diffrn_reflns_limit_k_min -24
_diffrn_reflns_limit_l_max 30
_diffrn_reflns_limit_l_min -30
_diffrn_reflns_number 123080
_diffrn_reflns_point_group_measured_fraction_full 0.999
_diffrn_reflns_point_group_measured_fraction_max 0.995
_diffrn_reflns_theta_full 25.242
_diffrn_reflns_theta_max 25.470
_diffrn_reflns_theta_min 2.176
_exptl_absorpt_coefficient_mu 2.549
_exptl_absorpt_correction_T_max 0.745210
_exptl_absorpt_correction_T_min 0.649646
_exptl_absorpt_correction_type multi-scan
_exptl_absorpt_process_details 'SCALE (APEX3, Bruker AXS)'
_exptl_crystal_colour yellow
_exptl_crystal_density_diffrn 1.647
_exptl_crystal_description blades
_exptl_crystal_F_000 3682
_exptl_crystal_size_max 0.100
_exptl_crystal_size_mid 0.05
_exptl_crystal_size_min 0.04
_refine_diff_density_max 1.516
_refine_diff_density_min -1.810
_refine_diff_density_rms 0.143
_refine_ls_extinction_method none
_refine_ls_goodness_of_fit_ref 1.130
_refine_ls_hydrogen_treatment constr
_refine_ls_matrix_type full
_refine_ls_number_parameters 813
_refine_ls_number_reflns 13675
_refine_ls_number_restraints 0
_refine_ls_restrained_S_all 1.130
_refine_ls_R_factor_all 0.0741
_refine_ls_R_factor_gt 0.0512
_refine_ls_shift/su_max 0.001
_refine_ls_shift/su_mean 0.000
_refine_ls_structure_factor_coef Fsqd
_refine_ls_weighting_details 'w=1/[\s^2^(Fo^2^)+(0.0221P)^2^+68.1027P] where P=(Fo^2^+2Fc^2^)/3'
_refine_ls_weighting_scheme calc
_refine_ls_wR_factor_gt 0.1086
_refine_ls_wR_factor_ref 0.1179
_reflns_Friedel_coverage 0.000
_reflns_number_gt 10852
_reflns_number_total 13675
_reflns_threshold_expression 'I > 2\s(I)'
_cod_data_source_file c9cc04393d2.cif
_cod_data_source_block p2onc_mmp_a
_cod_original_cell_volume 7406.3(11)
_cod_database_code 7123834
_shelx_shelxl_version_number 2014/7
_shelx_space_group_comment
;
The symmetry employed for this shelxl refinement is uniquely defined
by the following loop, which should always be used as a source of
symmetry information in preference to the above space-group names.
They are only intended as comments.
;

loop_
_space_group_symop_operation_xyz
'x, y, z'
'-x, y+1/2, -z+1/2'
'-x, -y, -z'
'x, -y-1/2, z-1/2'

loop_
_atom_site_label
_atom_site_type_symbol
_atom_site_fract_x
_atom_site_fract_y
_atom_site_fract_z
_atom_site_U_iso_or_equiv
_atom_site_adp_type
_atom_site_occupancy
_atom_site_site_symmetry_order
_atom_site_calc_flag
_atom_site_refinement_flags_posn
_atom_site_refinement_flags_adp
_atom_site_refinement_flags_occupancy
_atom_site_disorder_assembly
_atom_site_disorder_group
Np1 Np 0.32467(2) 0.48452(2) 0.66286(2) 0.02756(9) Uani 1 1 d . . . A 1
O1 O 0.2314(4) 0.4792(2) 0.7046(2) 0.0354(12) Uani 1 1 d . . . A 1
O2 O 0.4169(4) 0.4896(3) 0.6206(2) 0.0453(14) Uani 1 1 d . . . A 1
Cl1 Cl 0.34737(14) 0.61142(9) 0.68699(8) 0.0350(4) Uani 1 1 d . . . A 1
Cl2 Cl 0.43794(17) 0.45573(11) 0.74268(9) 0.0525(6) Uani 1 1 d . . . A 1
Cl3 Cl 0.21106(16) 0.51780(9) 0.58424(8) 0.0457(5) Uani 1 1 d . . . A 1
Cl4 Cl 0.30747(15) 0.35672(9) 0.63710(8) 0.0396(5) Uani 1 1 d . . . A 1
Np2 Np 1.0000 1.0000 0.5000 0.01688(9) Uani 1 2 d S . P B 2
O3 O 0.8929(3) 0.9872(2) 0.46877(18) 0.0241(10) Uani 1 1 d . . . B 2
Cl5 Cl 1.01923(12) 0.87084(7) 0.51731(6) 0.0236(4) Uani 1 1 d . . . B 2
Cl6 Cl 0.91708(12) 1.01439(8) 0.59144(6) 0.0239(3) Uani 1 1 d . . . B 2
O4 O 0.7972(5) 0.7032(3) 0.7464(3) 0.065(2) Uani 1 1 d . . . C 3
O5 O 0.6669(5) 0.6258(4) 0.6977(3) 0.068(2) Uani 1 1 d . . . C 3
O6 O 0.6676(5) 0.5821(3) 0.5933(3) 0.065(2) Uani 1 1 d . . . C 3
O7 O 0.7522(4) 0.6840(2) 0.5359(2) 0.0431(14) Uani 1 1 d . . . C 3
O8 O 0.7372(4) 0.8119(2) 0.5672(2) 0.0382(13) Uani 1 1 d . . . C 3
O9 O 0.7801(4) 0.8178(3) 0.6759(2) 0.0452(15) Uani 1 1 d . . . C 3
C1 C 0.7447(7) 0.6175(4) 0.5169(4) 0.052(2) Uani 1 1 d . . . C 3
H1A H 0.8000 0.5918 0.5283 0.062 Uiso 1 1 calc R U . C 3
H1B H 0.7416 0.6177 0.4781 0.062 Uiso 1 1 calc R U . C 3
C2 C 0.6614(8) 0.5862(5) 0.5373(5) 0.076(4) Uani 1 1 d . . . C 3
H2A H 0.6062 0.6125 0.5266 0.092 Uiso 1 1 calc R U . C 3
H2B H 0.6545 0.5410 0.5223 0.092 Uiso 1 1 calc R U . C 3
C3 C 0.5845(8) 0.5943(7) 0.6204(7) 0.097(5) Uani 1 1 d . . . C 3
H3A H 0.5341 0.5660 0.6059 0.117 Uiso 1 1 calc R U . C 3
H3B H 0.5660 0.6414 0.6163 0.117 Uiso 1 1 calc R U . C 3
C4 C 0.6016(9) 0.5786(7) 0.6767(6) 0.093(4) Uani 1 1 d . . . C 3
H4A H 0.5429 0.5813 0.6960 0.111 Uiso 1 1 calc R U . C 3
H4B H 0.6265 0.5330 0.6805 0.111 Uiso 1 1 calc R U . C 3
C5 C 0.6937(8) 0.6116(5) 0.7503(4) 0.068(3) Uani 1 1 d . . . C 3
C6A C 0.7807(10) 0.5629(7) 0.7495(6) 0.058(4) Uiso 0.75 1 d . . P C 3
C6B C 0.750(3) 0.541(2) 0.7337(17) 0.055(10) Uiso 0.25 1 d . . P C 3
C7A C 0.8142(10) 0.5478(8) 0.8045(6) 0.056(4) Uiso 0.75 1 d . . P C 3
C7B C 0.771(3) 0.5229(19) 0.7873(15) 0.047(9) Uiso 0.25 1 d . . P C 3
C8A C 0.8507(11) 0.6117(8) 0.8334(6) 0.067(4) Uiso 0.75 1 d . . P C 3
C8B C 0.823(3) 0.578(2) 0.8212(16) 0.044(9) Uiso 0.25 1 d . . P C 3
C9A C 0.778(2) 0.6681(14) 0.8367(11) 0.015(6) Uiso 0.25 1 d . . P C 3
C9B C 0.7545(15) 0.6514(11) 0.8310(8) 0.092(7) Uiso 0.75 1 d . . P C 3
C10 C 0.7273(7) 0.6727(5) 0.7772(4) 0.057(3) Uiso 1 1 d . . . C 3
C11 C 0.8205(8) 0.7700(5) 0.7603(4) 0.061(3) Uani 1 1 d . . . C 3
H11A H 0.8863 0.7782 0.7523 0.073 Uiso 1 1 calc R U . C 3
H11B H 0.8131 0.7759 0.7985 0.073 Uiso 1 1 calc R U . C 3
C12 C 0.7613(7) 0.8200(5) 0.7315(4) 0.055(2) Uani 1 1 d . . . C 3
H12A H 0.6951 0.8102 0.7371 0.066 Uiso 1 1 calc R U . C 3
H12B H 0.7747 0.8651 0.7453 0.066 Uiso 1 1 calc R U . C 3
C13 C 0.7418(7) 0.8718(4) 0.6459(4) 0.055(3) Uani 1 1 d . . . C 3
H13A H 0.7599 0.9145 0.6624 0.066 Uiso 1 1 calc R U . C 3
H13B H 0.6734 0.8689 0.6454 0.066 Uiso 1 1 calc R U . C 3
C14 C 0.7748(7) 0.8694(4) 0.5930(4) 0.056(3) Uani 1 1 d . . . C 3
H14A H 0.7555 0.9100 0.5738 0.067 Uiso 1 1 calc R U . C 3
H14B H 0.8433 0.8672 0.5935 0.067 Uiso 1 1 calc R U . C 3
C15 C 0.7782(6) 0.7971(4) 0.5178(3) 0.041(2) Uani 1 1 d . . . C 3
H15 H 0.8460 0.7889 0.5233 0.050 Uiso 1 1 calc R U . C 3
C16 C 0.7638(6) 0.8522(4) 0.4772(4) 0.048(2) Uiso 1 1 d . . . C 3
H16A H 0.7924 0.8938 0.4904 0.058 Uiso 1 1 calc R U . C 3
H16B H 0.7946 0.8398 0.4442 0.058 Uiso 1 1 calc R U . C 3
C17 C 0.6624(6) 0.8634(4) 0.4663(4) 0.046(2) Uani 1 1 d . . . C 3
H17A H 0.6549 0.8980 0.4389 0.055 Uiso 1 1 calc R U . C 3
H17B H 0.6333 0.8798 0.4986 0.055 Uiso 1 1 calc R U . C 3
C18 C 0.6129(6) 0.8007(4) 0.4480(4) 0.044(2) Uani 1 1 d . . . C 3
H18A H 0.6358 0.7874 0.4132 0.053 Uiso 1 1 calc R U . C 3
H18B H 0.5456 0.8094 0.4444 0.053 Uiso 1 1 calc R U . C 3
C19 C 0.6300(6) 0.7441(4) 0.4876(3) 0.041(2) Uani 1 1 d . . . C 3
H19A H 0.5989 0.7547 0.5208 0.049 Uiso 1 1 calc R U . C 3
H19B H 0.6030 0.7025 0.4734 0.049 Uiso 1 1 calc R U . C 3
C20 C 0.7320(6) 0.7345(4) 0.4983(3) 0.0366(19) Uani 1 1 d . . . C 3
H20 H 0.7613 0.7216 0.4646 0.044 Uiso 1 1 calc R U . C 3
K1A K 0.7194(3) 0.71160(15) 0.63587(14) 0.0503(8) Uani 0.7 1 d . . P C 3
K1B K 0.7743(6) 0.6981(4) 0.6350(4) 0.058(2) Uani 0.3 1 d . . P C 3
O10 O 0.6411(4) 0.2255(2) 0.45658(19) 0.0295(11) Uani 1 1 d . . . D 4
O11 O 0.5776(5) 0.3422(2) 0.5015(2) 0.0509(17) Uani 1 1 d . . . D 4
O12 O 0.6522(3) 0.1011(2) 0.49997(17) 0.0240(10) Uani 1 1 d . . . D 4
O13 O 0.5790(4) 0.3266(3) 0.6085(2) 0.0452(15) Uani 1 1 d . . . D 4
O14 O 0.5870(4) 0.2136(2) 0.66947(19) 0.0315(12) Uani 1 1 d . . . D 4
O15 O 0.6265(3) 0.1091(2) 0.60618(18) 0.0279(11) Uani 1 1 d . . . D 4
C21 C 0.6235(7) 0.2854(4) 0.4279(3) 0.047(2) Uani 1 1 d . . . D 4
H21A H 0.5582 0.2860 0.4152 0.057 Uiso 1 1 calc R U . D 4
H21B H 0.6636 0.2870 0.3969 0.057 Uiso 1 1 calc R U . D 4
C22 C 0.6416(7) 0.3437(5) 0.4614(4) 0.051(2) Uiso 1 1 d . . . D 4
H22A H 0.7055 0.3420 0.4763 0.061 Uiso 1 1 calc R U . D 4
H22B H 0.6346 0.3851 0.4406 0.061 Uiso 1 1 calc R U . D 4
C23A C 0.6130(11) 0.3932(7) 0.5360(5) 0.024(3) Uiso 0.5 1 d . . P D 4
C23B C 0.5537(13) 0.3996(8) 0.5371(7) 0.043(4) Uiso 0.5 1 d . . P D 4
C24A C 0.6040(13) 0.3923(8) 0.5832(7) 0.039(4) Uiso 0.5 1 d . . P D 4
C24B C 0.5456(11) 0.3851(7) 0.5829(6) 0.027(3) Uiso 0.5 1 d . . P D 4
C25 C 0.5812(7) 0.3315(4) 0.6648(3) 0.042(2) Uani 1 1 d . . . D 4
H25 H 0.5427 0.3708 0.6745 0.050 Uiso 1 1 calc R U . D 4
C26 C 0.6769(7) 0.3432(4) 0.6863(3) 0.050(2) Uani 1 1 d . . . D 4
H26A H 0.7015 0.3851 0.6718 0.060 Uiso 1 1 calc R U . D 4
H26B H 0.7179 0.3065 0.6755 0.060 Uiso 1 1 calc R U . D 4
C27 C 0.6768(8) 0.3474(5) 0.7462(4) 0.061(3) Uani 1 1 d . . . D 4
H27A H 0.7412 0.3517 0.7599 0.073 Uiso 1 1 calc R U . D 4
H27B H 0.6419 0.3872 0.7571 0.073 Uiso 1 1 calc R U . D 4
C28 C 0.6330(8) 0.2862(5) 0.7689(4) 0.063(3) Uani 1 1 d . . . D 4
H28A H 0.6716 0.2469 0.7611 0.076 Uiso 1 1 calc R U . D 4
H28B H 0.6303 0.2907 0.8076 0.076 Uiso 1 1 calc R U . D 4
C29 C 0.5367(7) 0.2755(5) 0.7467(3) 0.056(3) Uani 1 1 d . . . D 4
H29A H 0.4968 0.3129 0.7574 0.067 Uiso 1 1 calc R U . D 4
H29B H 0.5109 0.2342 0.7617 0.067 Uiso 1 1 calc R U . D 4
C30 C 0.5349(6) 0.2703(4) 0.6869(3) 0.039(2) Uani 1 1 d . . . D 4
H30 H 0.4695 0.2673 0.6734 0.047 Uiso 1 1 calc R U . D 4
C31 C 0.5393(5) 0.1527(4) 0.6769(3) 0.0302(17) Uani 1 1 d . . . D 4
H31A H 0.4807 0.1525 0.6560 0.036 Uiso 1 1 calc R U . D 4
H31B H 0.5244 0.1472 0.7144 0.036 Uiso 1 1 calc R U . D 4
C32 C 0.6006(5) 0.0973(4) 0.6596(3) 0.0286(16) Uani 1 1 d . . . D 4
H32A H 0.6567 0.0951 0.6826 0.034 Uiso 1 1 calc R U . D 4
H32B H 0.5675 0.0545 0.6620 0.034 Uiso 1 1 calc R U . D 4
C33 C 0.6674(5) 0.0519(3) 0.5839(3) 0.0252(15) Uani 1 1 d . . . D 4
H33A H 0.6189 0.0187 0.5752 0.030 Uiso 1 1 calc R U . D 4
H33B H 0.7116 0.0317 0.6095 0.030 Uiso 1 1 calc R U . D 4
C34 C 0.7171(5) 0.0709(3) 0.5352(3) 0.0263(15) Uani 1 1 d . . . D 4
H34A H 0.7678 0.1024 0.5439 0.032 Uiso 1 1 calc R U . D 4
H34B H 0.7442 0.0310 0.5188 0.032 Uiso 1 1 calc R U . D 4
C35 C 0.6914(5) 0.1133(4) 0.4496(3) 0.0258(15) Uani 1 1 d . . . D 4
H35 H 0.7568 0.1287 0.4543 0.031 Uiso 1 1 calc R U . D 4
C36 C 0.6883(5) 0.0515(4) 0.4157(3) 0.0314(17) Uani 1 1 d . . . D 4
H36A H 0.7230 0.0154 0.4338 0.038 Uiso 1 1 calc R U . D 4
H36B H 0.7190 0.0608 0.3821 0.038 Uiso 1 1 calc R U . D 4
C37 C 0.5888(5) 0.0284(4) 0.4042(3) 0.0352(18) Uani 1 1 d . . . D 4
H37A H 0.5893 -0.0099 0.3799 0.042 Uiso 1 1 calc R U . D 4
H37B H 0.5603 0.0137 0.4373 0.042 Uiso 1 1 calc R U . D 4
C38 C 0.5313(6) 0.0848(4) 0.3799(3) 0.0377(19) Uani 1 1 d . . . D 4
H38A H 0.5552 0.0955 0.3448 0.045 Uiso 1 1 calc R U . D 4
H38B H 0.4662 0.0700 0.3753 0.045 Uiso 1 1 calc R U . D 4
C39 C 0.5346(5) 0.1464(4) 0.4140(3) 0.0323(17) Uani 1 1 d . . . D 4
H39A H 0.5040 0.1373 0.4476 0.039 Uiso 1 1 calc R U . D 4
H39B H 0.5007 0.1830 0.3961 0.039 Uiso 1 1 calc R U . D 4
C40 C 0.6341(5) 0.1673(3) 0.4248(3) 0.0286(16) Uani 1 1 d . . . D 4
H40 H 0.6620 0.1780 0.3903 0.034 Uiso 1 1 calc R U . D 4
K2A K 0.6362(3) 0.22551(17) 0.55805(15) 0.1169(12) Uani 1 1 d . . . D 4
O16 O -0.1339(4) 0.1807(2) 0.75920(18) 0.0292(12) Uani 1 1 d . . . E 5
O17 O -0.0881(4) 0.1988(2) 0.65831(18) 0.0314(12) Uani 1 1 d . . . E 5
O18 O -0.0283(3) 0.3146(2) 0.61379(19) 0.0280(11) Uani 1 1 d . . . E 5
O19 O 0.0030(3) 0.4083(2) 0.68898(17) 0.0252(11) Uani 1 1 d . . . E 5
O20 O -0.0510(4) 0.4032(2) 0.79065(18) 0.0290(11) Uani 1 1 d . . . E 5
O21 O -0.0928(3) 0.2771(2) 0.82691(17) 0.0240(11) Uani 1 1 d . . . E 5
C41 C -0.1211(5) 0.3360(3) 0.8534(3) 0.0278(16) Uani 1 1 d . . . E 5
H41A H -0.1267 0.3270 0.8914 0.033 Uiso 1 1 calc R U . E 5
H41B H -0.1822 0.3507 0.8394 0.033 Uiso 1 1 calc R U . E 5
C42 C -0.0516(6) 0.3884(3) 0.8453(3) 0.0311(17) Uani 1 1 d . . . E 5
H42A H -0.0677 0.4286 0.8655 0.037 Uiso 1 1 calc R U . E 5
H42B H 0.0103 0.3729 0.8573 0.037 Uiso 1 1 calc R U . E 5
C43 C 0.0250(5) 0.4430(3) 0.7772(3) 0.0301(17) Uani 1 1 d . . . E 5
H43A H 0.0831 0.4171 0.7801 0.036 Uiso 1 1 calc R U . E 5
H43B H 0.0300 0.4817 0.8011 0.036 Uiso 1 1 calc R U . E 5
C44 C 0.0089(6) 0.4657(3) 0.7219(3) 0.0301(17) Uani 1 1 d . . . E 5
H44A H -0.0493 0.4916 0.7191 0.036 Uiso 1 1 calc R U . E 5
H44B H 0.0605 0.4945 0.7109 0.036 Uiso 1 1 calc R U . E 5
C45 C -0.0025(5) 0.4266(3) 0.6344(3) 0.0262(16) Uani 1 1 d . . . E 5
H45 H 0.0394 0.4654 0.6288 0.031 Uiso 1 1 calc R U . E 5
C46 C -0.0999(5) 0.4461(3) 0.6170(3) 0.0328(18) Uani 1 1 d . . . E 5
H46A H -0.1199 0.4853 0.6373 0.039 Uiso 1 1 calc R U . E 5
H46B H -0.1429 0.4091 0.6243 0.039 Uiso 1 1 calc R U . E 5
C47 C -0.1038(6) 0.4623(4) 0.5586(3) 0.043(2) Uani 1 1 d . . . E 5
H47A H -0.0677 0.5032 0.5522 0.052 Uiso 1 1 calc R U . E 5
H47B H -0.1688 0.4708 0.5475 0.052 Uiso 1 1 calc R U . E 5
C48 C -0.0649(6) 0.4056(4) 0.5260(3) 0.043(2) Uani 1 1 d . . . E 5
H48A H -0.1061 0.3664 0.5285 0.051 Uiso 1 1 calc R U . E 5
H48B H -0.0633 0.4192 0.4887 0.051 Uiso 1 1 calc R U . E 5
C49 C 0.0307(6) 0.3872(4) 0.5448(3) 0.0344(19) Uani 1 1 d . . . E 5
H49A H 0.0731 0.4250 0.5391 0.041 Uiso 1 1 calc R U . E 5
H49B H 0.0531 0.3491 0.5240 0.041 Uiso 1 1 calc R U . E 5
C50 C 0.0329(5) 0.3686(3) 0.6033(3) 0.0255(16) Uani 1 1 d . . . E 5
H50 H 0.0975 0.3572 0.6151 0.031 Uiso 1 1 calc R U . E 5
C51 C -0.0008(6) 0.2525(4) 0.5931(3) 0.040(2) Uani 1 1 d . . . E 5
H51A H 0.0570 0.2370 0.6107 0.048 Uiso 1 1 calc R U . E 5
H51B H 0.0100 0.2563 0.5549 0.048 Uiso 1 1 calc R U . E 5
C52 C -0.0782(7) 0.2053(4) 0.6029(3) 0.043(2) Uani 1 1 d . . . E 5
H52A H -0.1364 0.2222 0.5867 0.051 Uiso 1 1 calc R U . E 5
H52B H -0.0644 0.1615 0.5873 0.051 Uiso 1 1 calc R U . E 5
C53 C -0.1620(6) 0.1554(3) 0.6710(3) 0.0316(17) Uani 1 1 d . . . E 5
H53A H -0.1675 0.1195 0.6445 0.038 Uiso 1 1 calc R U . E 5
H53B H -0.2211 0.1802 0.6711 0.038 Uiso 1 1 calc R U . E 5
C54 C -0.1425(6) 0.1265(3) 0.7235(3) 0.0310(17) Uani 1 1 d . . . E 5
H54A H -0.1937 0.0969 0.7339 0.037 Uiso 1 1 calc R U . E 5
H54B H -0.0845 0.1004 0.7234 0.037 Uiso 1 1 calc R U . E 5
C55 C -0.1072(5) 0.1622(3) 0.8117(3) 0.0285(16) Uani 1 1 d . . . E 5
H55 H -0.1420 0.1212 0.8214 0.034 Uiso 1 1 calc R U . E 5
C56 C -0.0045(6) 0.1481(4) 0.8167(3) 0.041(2) Uani 1 1 d . . . E 5
H56A H 0.0309 0.1871 0.8047 0.049 Uiso 1 1 calc R U . E 5
H56B H 0.0113 0.1098 0.7942 0.049 Uiso 1 1 calc R U . E 5
C57 C 0.0220(7) 0.1326(4) 0.8739(4) 0.058(3) Uani 1 1 d . . . E 5
H57A H -0.0090 0.0913 0.8850 0.070 Uiso 1 1 calc R U . E 5
H57B H 0.0898 0.1259 0.8773 0.070 Uiso 1 1 calc R U . E 5
C58 C -0.0070(8) 0.1897(5) 0.9085(4) 0.063(3) Uani 1 1 d . . . E 5
H58A H 0.0087 0.1792 0.9456 0.076 Uiso 1 1 calc R U . E 5
H58B H 0.0273 0.2302 0.8987 0.076 Uiso 1 1 calc R U . E 5
C59 C -0.1083(7) 0.2021(4) 0.9028(3) 0.050(3) Uani 1 1 d . . . E 5
H59A H -0.1254 0.2397 0.9257 0.060 Uiso 1 1 calc R U . E 5
H59B H -0.1424 0.1623 0.9146 0.060 Uiso 1 1 calc R U . E 5
C60 C -0.1375(6) 0.2181(3) 0.8457(3) 0.0308(17) Uani 1 1 d . . . E 5
H60 H -0.2062 0.2233 0.8429 0.037 Uiso 1 1 calc R U . E 5
K3A K -0.0540(2) 0.29829(12) 0.72269(10) 0.0381(6) Uiso 0.75 1 d . . P E 5
K3B K -0.0999(7) 0.3019(4) 0.7184(3) 0.050(2) Uiso 0.25 1 d . . P E 5

loop_
_atom_site_aniso_label
_atom_site_aniso_U_11
_atom_site_aniso_U_22
_atom_site_aniso_U_33
_atom_site_aniso_U_23
_atom_site_aniso_U_13
_atom_site_aniso_U_12
Np1 0.03164(18) 0.02582(15) 0.02519(16) 0.00176(11) -0.00014(12) 0.00065(12)
O1 0.047(3) 0.026(3) 0.035(3) 0.002(2) 0.011(2) -0.002(2)
O2 0.047(3) 0.055(4) 0.034(3) -0.011(3) 0.003(3) -0.008(3)
Cl1 0.0393(11) 0.0282(9) 0.0372(10) 0.0036(8) -0.0081(9) -0.0067(8)
Cl2 0.0717(16) 0.0423(12) 0.0424(12) -0.0096(9) -0.0237(11) 0.0260(11)
Cl3 0.0587(13) 0.0291(10) 0.0482(12) 0.0084(9) -0.0245(10) -0.0107(9)
Cl4 0.0505(13) 0.0316(10) 0.0364(11) -0.0033(8) -0.0043(9) 0.0051(9)
Np2 0.01938(19) 0.01363(17) 0.01755(18) 0.00215(13) -0.00169(14) 0.00014(14)
O3 0.022(2) 0.023(2) 0.027(3) 0.0026(19) -0.003(2) 0.0008(19)
Cl5 0.0319(10) 0.0159(7) 0.0229(8) 0.0024(6) 0.0007(7) 0.0006(6)
Cl6 0.0302(9) 0.0215(8) 0.0201(8) 0.0031(6) 0.0015(7) 0.0042(7)
O4 0.093(6) 0.054(4) 0.049(4) 0.000(3) 0.026(4) -0.004(4)
O5 0.043(4) 0.066(5) 0.095(6) 0.015(4) 0.018(4) -0.014(3)
O6 0.045(4) 0.061(4) 0.087(6) 0.033(4) -0.001(4) -0.005(3)
O7 0.066(4) 0.024(3) 0.040(3) 0.004(2) 0.001(3) 0.000(3)
O8 0.037(3) 0.025(3) 0.052(4) 0.004(2) -0.011(3) -0.007(2)
O9 0.054(4) 0.031(3) 0.051(4) 0.000(3) 0.001(3) 0.001(3)
C1 0.081(7) 0.023(4) 0.052(6) -0.005(4) -0.004(5) 0.001(4)
C2 0.077(8) 0.047(6) 0.104(10) 0.008(6) -0.023(7) -0.024(6)
C3 0.038(7) 0.084(9) 0.170(16) -0.030(10) -0.003(8) -0.016(6)
C4 0.071(9) 0.098(10) 0.109(11) 0.014(9) 0.027(8) -0.036(8)
C5 0.092(9) 0.056(6) 0.059(7) 0.018(5) 0.031(6) 0.014(6)
C11 0.089(8) 0.056(6) 0.037(5) -0.005(4) -0.002(5) -0.001(6)
C12 0.054(6) 0.046(5) 0.064(7) -0.014(5) 0.009(5) -0.001(4)
C13 0.059(6) 0.032(5) 0.072(7) -0.021(4) -0.035(5) 0.010(4)
C14 0.070(7) 0.024(4) 0.073(7) 0.012(4) -0.038(6) -0.014(4)
C15 0.027(4) 0.047(5) 0.050(5) 0.018(4) -0.006(4) -0.006(4)
C17 0.051(6) 0.030(4) 0.057(6) 0.018(4) -0.013(5) 0.001(4)
C18 0.032(5) 0.047(5) 0.054(6) 0.014(4) -0.009(4) -0.003(4)
C19 0.045(5) 0.028(4) 0.050(5) 0.002(4) 0.001(4) -0.013(4)
C20 0.041(5) 0.027(4) 0.042(5) 0.006(3) 0.002(4) 0.001(3)
K1A 0.047(2) 0.0347(15) 0.069(2) 0.0167(14) 0.0061(18) -0.0026(15)
K1B 0.042(5) 0.059(5) 0.073(5) 0.003(4) 0.008(4) 0.009(4)
O10 0.038(3) 0.023(2) 0.028(3) 0.008(2) 0.003(2) 0.004(2)
O11 0.106(5) 0.019(3) 0.028(3) -0.001(2) 0.001(3) -0.008(3)
O12 0.023(3) 0.030(3) 0.019(2) 0.0040(19) -0.001(2) 0.006(2)
O13 0.081(5) 0.032(3) 0.022(3) 0.000(2) -0.003(3) 0.016(3)
O14 0.037(3) 0.032(3) 0.025(3) -0.002(2) 0.001(2) 0.010(2)
O15 0.036(3) 0.028(3) 0.020(3) 0.005(2) 0.003(2) 0.007(2)
C21 0.083(7) 0.033(4) 0.028(4) 0.015(3) 0.022(4) 0.016(4)
C25 0.073(6) 0.036(4) 0.016(4) -0.003(3) 0.001(4) 0.027(4)
C26 0.068(7) 0.039(5) 0.043(5) -0.012(4) -0.005(5) 0.009(4)
C27 0.085(8) 0.055(6) 0.041(6) -0.021(5) -0.021(5) 0.015(5)
C28 0.106(9) 0.053(6) 0.031(5) -0.013(4) -0.011(5) 0.029(6)
C29 0.083(8) 0.052(6) 0.033(5) 0.002(4) 0.013(5) 0.025(5)
C30 0.041(5) 0.050(5) 0.028(4) 0.000(4) 0.002(4) 0.021(4)
C31 0.026(4) 0.043(4) 0.022(4) 0.003(3) 0.002(3) -0.001(3)
C32 0.033(4) 0.034(4) 0.018(4) 0.002(3) 0.000(3) 0.001(3)
C33 0.031(4) 0.022(3) 0.023(4) 0.005(3) 0.000(3) 0.003(3)
C34 0.030(4) 0.023(3) 0.026(4) 0.004(3) -0.003(3) 0.004(3)
C35 0.023(4) 0.037(4) 0.018(4) 0.005(3) 0.004(3) 0.006(3)
C36 0.035(4) 0.032(4) 0.027(4) 0.003(3) 0.000(3) 0.007(3)
C37 0.039(5) 0.031(4) 0.035(4) 0.003(3) -0.011(4) 0.001(3)
C38 0.039(5) 0.040(4) 0.034(4) 0.006(4) -0.013(4) -0.005(4)
C39 0.024(4) 0.038(4) 0.035(4) 0.011(3) -0.004(3) 0.009(3)
C40 0.032(4) 0.027(4) 0.026(4) 0.005(3) 0.004(3) 0.001(3)
K2A 0.141(3) 0.088(2) 0.124(3) -0.010(2) 0.034(2) -0.007(2)
O16 0.050(3) 0.016(2) 0.022(3) -0.0021(19) -0.003(2) 0.001(2)
O17 0.053(3) 0.023(2) 0.019(3) -0.002(2) 0.004(2) -0.010(2)
O18 0.036(3) 0.022(2) 0.026(3) -0.003(2) 0.007(2) -0.006(2)
O19 0.039(3) 0.018(2) 0.018(2) -0.0032(18) 0.000(2) -0.002(2)
O20 0.044(3) 0.024(2) 0.019(3) -0.0011(19) -0.004(2) -0.011(2)
O21 0.036(3) 0.018(2) 0.018(2) -0.0012(18) 0.001(2) -0.003(2)
C41 0.038(4) 0.020(3) 0.024(4) -0.005(3) 0.001(3) 0.001(3)
C42 0.054(5) 0.023(4) 0.016(4) -0.003(3) -0.004(3) -0.005(3)
C43 0.037(4) 0.025(4) 0.028(4) -0.004(3) -0.001(3) -0.007(3)
C44 0.046(5) 0.021(3) 0.024(4) -0.006(3) 0.007(3) -0.007(3)
C45 0.037(4) 0.023(3) 0.019(3) 0.001(3) -0.001(3) -0.007(3)
C46 0.043(5) 0.023(4) 0.033(4) -0.003(3) -0.004(4) 0.001(3)
C47 0.063(6) 0.027(4) 0.040(5) 0.006(3) -0.022(4) 0.001(4)
C48 0.071(6) 0.031(4) 0.025(4) 0.001(3) -0.016(4) -0.008(4)
C49 0.056(5) 0.026(4) 0.021(4) -0.003(3) 0.005(4) -0.014(4)
C50 0.033(4) 0.024(3) 0.020(4) -0.001(3) 0.003(3) -0.008(3)
C51 0.067(6) 0.025(4) 0.029(4) -0.005(3) 0.013(4) -0.006(4)
C52 0.084(7) 0.026(4) 0.018(4) -0.003(3) 0.007(4) -0.012(4)
C53 0.044(5) 0.022(4) 0.028(4) -0.009(3) 0.000(3) -0.007(3)
C54 0.051(5) 0.014(3) 0.028(4) -0.006(3) 0.002(4) -0.003(3)
C55 0.043(5) 0.017(3) 0.025(4) 0.005(3) -0.001(3) -0.003(3)
C56 0.041(5) 0.022(4) 0.058(6) 0.010(4) -0.010(4) 0.001(3)
C57 0.064(7) 0.034(5) 0.075(7) 0.015(5) -0.032(6) -0.003(4)
C58 0.085(8) 0.053(6) 0.050(6) 0.026(5) -0.037(6) -0.023(5)
C59 0.091(8) 0.033(4) 0.025(4) 0.003(3) 0.007(5) -0.019(5)
C60 0.043(5) 0.024(4) 0.026(4) 0.002(3) 0.006(3) -0.009(3)

loop_
_atom_type_symbol
_atom_type_description
_atom_type_scat_dispersion_real
_atom_type_scat_dispersion_imag
_atom_type_scat_source
C C 0.0033 0.0016 'International Tables Vol C Tables 4.2.6.8 and 6.1.1.4'
H H 0.0000 0.0000 'International Tables Vol C Tables 4.2.6.8 and 6.1.1.4'
Cl Cl 0.1484 0.1585 'International Tables Vol C Tables 4.2.6.8 and 6.1.1.4'
Np Np -11.4937 4.1493 'International Tables Vol C Tables 4.2.6.8 and 6.1.1.4'
O O 0.0106 0.0060 'International Tables Vol C Tables 4.2.6.8 and 6.1.1.4'
K K 0.2009 0.2494 'International Tables Vol C Tables 4.2.6.8 and 6.1.1.4'

loop_
_geom_angle_atom_site_label_1
_geom_angle_atom_site_label_2
_geom_angle_atom_site_label_3
_geom_angle
_geom_angle_site_symmetry_1
_geom_angle_site_symmetry_3
O2 Np1 O1 179.3(3) . .
O2 Np1 Cl2 91.1(2) . .
O1 Np1 Cl2 89.51(19) . .
O2 Np1 Cl1 89.66(19) . .
O1 Np1 Cl1 90.67(17) . .
Cl2 Np1 Cl1 87.80(6) . .
O2 Np1 Cl3 89.3(2) . .
O1 Np1 Cl3 90.11(18) . .
Cl2 Np1 Cl3 177.93(6) . .
Cl1 Np1 Cl3 90.17(6) . .
O2 Np1 Cl4 88.46(19) . .
O1 Np1 Cl4 91.22(17) . .
Cl2 Np1 Cl4 91.75(6) . .
Cl1 Np1 Cl4 178.05(7) . .
Cl3 Np1 Cl4 90.30(6) . .
O3 Np2 O3 180.0 3_776 .
O3 Np2 Cl5 91.12(15) 3_776 3_776
O3 Np2 Cl5 88.87(15) . 3_776
O3 Np2 Cl5 88.88(15) 3_776 .
O3 Np2 Cl5 91.12(15) . .
Cl5 Np2 Cl5 180.0 3_776 .
O3 Np2 Cl6 89.82(16) 3_776 .
O3 Np2 Cl6 90.18(16) . .
Cl5 Np2 Cl6 89.50(5) 3_776 .
Cl5 Np2 Cl6 90.50(5) . .
O3 Np2 Cl6 90.18(16) 3_776 3_776
O3 Np2 Cl6 89.82(16) . 3_776
Cl5 Np2 Cl6 90.50(5) 3_776 3_776
Cl5 Np2 Cl6 89.50(5) . 3_776
Cl6 Np2 Cl6 180.0 . 3_776
C11 O4 C10 115.6(8) . .
C11 O4 K1B 107.6(5) . .
C10 O4 K1B 117.6(6) . .
C11 O4 K1A 105.1(5) . .
C10 O4 K1A 106.5(6) . .
K1B O4 K1A 16.16(16) . .
C5 O5 C4 112.6(9) . .
C5 O5 K1A 131.6(6) . .
C4 O5 K1A 115.7(7) . .
C5 O5 K1B 121.6(6) . .
C4 O5 K1B 121.4(7) . .
K1A O5 K1B 18.16(17) . .
C3 O6 C2 116.1(10) . .
C3 O6 K1A 83.0(6) . .
C2 O6 K1A 109.3(5) . .
C3 O6 K1B 97.4(6) . .
C2 O6 K1B 109.3(5) . .
K1A O6 K1B 16.33(15) . .
C20 O7 C1 115.5(6) . .
C20 O7 K1B 127.2(5) . .
C1 O7 K1B 116.5(5) . .
C20 O7 K1A 117.2(5) . .
C1 O7 K1A 120.5(5) . .
K1B O7 K1A 18.39(17) . .
C14 O8 C15 114.3(7) . .
C14 O8 K1A 110.4(5) . .
C15 O8 K1A 117.5(4) . .
C14 O8 K1B 107.5(5) . .
C15 O8 K1B 106.4(4) . .
K1A O8 K1B 16.63(15) . .
C13 O9 C12 114.9(7) . .
C13 O9 K1A 107.5(5) . .
C12 O9 K1A 110.6(5) . .
C13 O9 K1B 118.3(5) . .
C12 O9 K1B 114.3(5) . .
K1A O9 K1B 18.62(17) . .
O7 C1 C2 110.0(8) . .
O7 C1 K1B 41.7(4) . .
C2 C1 K1B 88.9(6) . .
O7 C1 H1A 109.7 . .
C2 C1 H1A 109.7 . .
K1B C1 H1A 84.7 . .
O7 C1 H1B 109.7 . .
C2 C1 H1B 109.7 . .
K1B C1 H1B 151.1 . .
H1A C1 H1B 108.2 . .
O6 C2 C1 110.2(8) . .
O6 C2 H2A 109.6 . .
C1 C2 H2A 109.6 . .
O6 C2 H2B 109.6 . .
C1 C2 H2B 109.6 . .
H2A C2 H2B 108.1 . .
O6 C3 C4 108.0(11) . .
O6 C3 K1A 69.8(5) . .
C4 C3 K1A 87.0(7) . .
O6 C3 K1B 58.6(5) . .
C4 C3 K1B 84.9(7) . .
K1A C3 K1B 13.17(14) . .
O6 C3 H3A 110.1 . .
C4 C3 H3A 110.1 . .
K1A C3 H3A 161.2 . .
K1B C3 H3A 164.2 . .
O6 C3 H3B 110.1 . .
C4 C3 H3B 110.1 . .
K1A C3 H3B 56.5 . .
K1B C3 H3B 69.2 . .
H3A C3 H3B 108.4 . .
O5 C4 C3 108.3(10) . .
O5 C4 K1A 41.6(5) . .
C3 C4 K1A 66.7(6) . .
O5 C4 H4A 110.0 . .
C3 C4 H4A 110.0 . .
K1A C4 H4A 123.9 . .
O5 C4 H4B 110.0 . .
C3 C4 H4B 110.0 . .
K1A C4 H4B 125.8 . .
H4A C4 H4B 108.4 . .
O5 C5 C10 110.5(8) . .
O5 C5 C6A 108.1(9) . .
C10 C5 C6A 105.4(11) . .
O5 C5 C6B 93.2(16) . .
C10 C5 C6B 130.8(18) . .
C6A C5 C6B 25.6(14) . .
C6B C6A C7B 88(4) . .
C6B C6A C7A 125(4) . .
C7B C6A C7A 36.9(17) . .
C6B C6A C5 84(4) . .
C7B C6A C5 106(2) . .
C7A C6A C5 110.5(11) . .
C6B C6A C8B 142(4) . .
C7B C6A C8B 55(2) . .
C7A C6A C8B 20.9(12) . .
C5 C6A C8B 97.1(14) . .
C6A C6B C7B 61(4) . .
C6A C6B C5 70(4) . .
C7B C6B C5 94(3) . .
C6A C6B C7A 38(3) . .
C7B C6B C7A 23.7(18) . .
C5 C6B C7A 86(2) . .
C8B C7A C7B 146(5) . .
C8B C7A C6A 114(3) . .
C7B C7A C6A 57(3) . .
C8B C7A C8A 11(3) . .
C7B C7A C8A 154(3) . .
C6A C7A C8A 111.7(12) . .
C8B C7A C6B 129(4) . .
C7B C7A C6B 40(3) . .
C6A C7A C6B 17.4(13) . .
C8A C7A C6B 128.0(16) . .
C7A C7B C6A 86(3) . .
C7A C7B C6B 116(4) . .
C6A C7B C6B 30.5(19) . .
C7A C7B C8B 15(2) . .
C6A C7B C8B 85(3) . .
C6B C7B C8B 115(3) . .
C8B C8A C9A 107(3) . .
C8B C8A C7A 10(3) . .
C9A C8A C7A 114.0(16) . .
C8B C8A C9B 89(3) . .
C9A C8A C9B 18.1(13) . .
C7A C8A C9B 96.3(13) . .
C7A C8B C8A 159(6) . .
C7A C8B C7B 19(3) . .
C8A C8B C7B 169(4) . .
C7A C8B C9B 131(4) . .
C8A C8B C9B 63(3) . .
C7B C8B C9B 113(3) . .
C7A C8B C6A 45(3) . .
C8A C8B C6A 128(4) . .
C7B C8B C6A 40.6(17) . .
C9B C8B C6A 95.6(19) . .
C7A C8B C9A 144(4) . .
C8A C8B C9A 49(3) . .
C7B C8B C9A 127(3) . .
C9B C8B C9A 14.3(11) . .
C6A C8B C9A 103.7(19) . .
C8A C9A C10 106.0(17) . .
C8A C9A C8B 24.1(13) . .
C10 C9A C8B 90.5(18) . .
C10 C9B C8A 113.1(15) . .
C10 C9B C8B 104.1(18) . .
C8A C9B C8B 27.8(13) . .
O4 C10 C9B 117.1(11) . .
O4 C10 C5 109.2(8) . .
C9B C10 C5 105.4(11) . .
O4 C10 C9A 102.7(12) . .
C9B C10 C9A 16.8(13) . .
C5 C10 C9A 120.4(13) . .
O4 C11 C12 112.5(8) . .
O4 C11 H11A 109.1 . .
C12 C11 H11A 109.1 . .
O4 C11 H11B 109.1 . .
C12 C11 H11B 109.1 . .
H11A C11 H11B 107.8 . .
O9 C12 C11 109.9(7) . .
O9 C12 K1A 45.3(4) . .
C11 C12 K1A 90.6(5) . .
O9 C12 K1B 43.4(4) . .
C11 C12 K1B 80.4(5) . .
K1A C12 K1B 13.91(13) . .
O9 C12 H12A 109.7 . .
C11 C12 H12A 109.7 . .
K1A C12 H12A 79.2 . .
K1B C12 H12A 91.6 . .
O9 C12 H12B 109.7 . .
C11 C12 H12B 109.7 . .
K1A C12 H12B 153.5 . .
K1B C12 H12B 152.1 . .
H12A C12 H12B 108.2 . .
O9 C13 C14 110.0(7) . .
O9 C13 K1A 47.7(3) . .
C14 C13 K1A 85.9(5) . .
O9 C13 K1B 40.8(4) . .
C14 C13 K1B 81.1(5) . .
K1A C13 K1B 13.34(13) . .
O9 C13 H13A 109.7 . .
C14 C13 H13A 109.7 . .
K1A C13 H13A 157.0 . .
K1B C13 H13A 149.0 . .
O9 C13 H13B 109.7 . .
C14 C13 H13B 109.7 . .
K1A C13 H13B 81.0 . .
K1B C13 H13B 94.3 . .
H13A C13 H13B 108.2 . .
O8 C14 C13 109.1(7) . .
O8 C14 K1A 46.8(4) . .
C13 C14 K1A 69.6(5) . .
O8 C14 H14A 109.9 . .
C13 C14 H14A 109.9 . .
K1A C14 H14A 148.2 . .
O8 C14 H14B 109.9 . .
C13 C14 H14B 109.9 . .
K1A C14 H14B 101.2 . .
H14A C14 H14B 108.3 . .
O8 C15 C20 105.9(6) . .
O8 C15 C16 113.0(7) . .
C20 C15 C16 109.4(7) . .
O8 C15 H15 109.5 . .
C20 C15 H15 109.5 . .
C16 C15 H15 109.5 . .
C17 C16 C15 110.6(7) . .
C17 C16 H16A 109.5 . .
C15 C16 H16A 109.5 . .
C17 C16 H16B 109.5 . .
C15 C16 H16B 109.5 . .
H16A C16 H16B 108.1 . .
C16 C17 C18 112.5(7) . .
C16 C17 H17A 109.1 . .
C18 C17 H17A 109.1 . .
C16 C17 H17B 109.1 . .
C18 C17 H17B 109.1 . .
H17A C17 H17B 107.8 . .
C17 C18 C19 110.3(7) . .
C17 C18 H18A 109.6 . .
C19 C18 H18A 109.6 . .
C17 C18 H18B 109.6 . .
C19 C18 H18B 109.6 . .
H18A C18 H18B 108.1 . .
C20 C19 C18 110.9(7) . .
C20 C19 H19A 109.5 . .
C18 C19 H19A 109.5 . .
C20 C19 H19B 109.5 . .
C18 C19 H19B 109.5 . .
H19A C19 H19B 108.1 . .
O7 C20 C15 107.1(6) . .
O7 C20 C19 113.5(7) . .
C15 C20 C19 112.2(7) . .
O7 C20 H20 108.0 . .
C15 C20 H20 108.0 . .
C19 C20 H20 108.0 . .
K1B K1A O5 95.4(7) . .
K1B K1A O9 88.0(7) . .
O5 K1A O9 116.4(3) . .
K1B K1A O7 73.6(7) . .
O5 K1A O7 121.9(2) . .
O9 K1A O7 119.9(2) . .
K1B K1A O8 97.0(7) . .
O5 K1A O8 167.5(3) . .
O9 K1A O8 65.70(19) . .
O7 K1A O8 60.81(17) . .
K1B K1A O6 86.2(7) . .
O5 K1A O6 62.1(2) . .
O9 K1A O6 173.9(2) . .
O7 K1A O6 60.4(2) . .
O8 K1A O6 117.2(2) . .
K1B K1A O4 71.0(7) . .
O5 K1A O4 58.5(2) . .
O9 K1A O4 63.2(2) . .
O7 K1A O4 144.3(2) . .
O8 K1A O4 127.7(2) . .
O6 K1A O4 112.6(2) . .
K1B K1A C3 110.1(7) . .
O5 K1A C3 48.9(4) . .
O9 K1A C3 156.3(3) . .
O7 K1A C3 81.0(3) . .
O8 K1A C3 124.2(4) . .
O6 K1A C3 27.2(3) . .
O4 K1A C3 107.4(4) . .
K1B K1A C13 103.4(7) . .
O5 K1A C13 132.5(3) . .
O9 K1A C13 24.9(2) . .
O7 K1A C13 105.3(2) . .
O8 K1A C13 45.2(2) . .
O6 K1A C13 160.2(2) . .
O4 K1A C13 87.0(2) . .
C3 K1A C13 146.3(3) . .
K1B K1A C12 94.4(7) . .
O5 K1A C12 92.6(3) . .
O9 K1A C12 24.1(2) . .
O7 K1A C12 143.8(2) . .
O8 K1A C12 88.0(2) . .
O6 K1A C12 154.6(2) . .
O4 K1A C12 45.0(2) . .
C3 K1A C12 134.7(4) . .
C13 K1A C12 43.4(2) . .
K1B K1A C4 103.7(7) . .
O5 K1A C4 22.7(3) . .
O9 K1A C4 136.7(3) . .
O7 K1A C4 103.5(3) . .
O8 K1A C4 149.2(3) . .
O6 K1A C4 43.4(3) . .
O4 K1A C4 81.2(3) . .
C3 K1A C4 26.2(3) . .
C13 K1A C4 145.0(3) . .
C12 K1A C4 112.6(3) . .
K1B K1A C14 93.6(7) . .
O5 K1A C14 157.0(3) . .
O9 K1A C14 42.9(2) . .
O7 K1A C14 80.9(2) . .
O8 K1A C14 22.82(19) . .
O6 K1A C14 139.8(2) . .
O4 K1A C14 105.2(2) . .
C3 K1A C14 144.5(4) . .
C13 K1A C14 24.5(2) . .
C12 K1A C14 65.6(2) . .
C4 K1A C14 162.7(3) . .
K1A K1B O7 88.1(8) . .
K1A K1B O9 73.3(7) . .
O7 K1B O9 119.8(4) . .
K1A K1B O5 66.4(6) . .
O7 K1B O5 117.9(4) . .
O9 K1B O5 105.9(4) . .
K1A K1B O4 92.8(7) . .
O7 K1B O4 175.6(4) . .
O9 K1B O4 64.5(3) . .
O5 K1B O4 58.8(3) . .
K1A K1B O8 66.4(6) . .
O7 K1B O8 59.0(2) . .
O9 K1B O8 61.1(2) . .
O5 K1B O8 132.8(4) . .
O4 K1B O8 125.3(3) . .
K1A K1B O6 77.4(7) . .
O7 K1B O6 60.6(3) . .
O9 K1B O6 150.7(4) . .
O5 K1B O6 59.0(3) . .
O4 K1B O6 115.5(3) . .
O8 K1B O6 108.6(3) . .
K1A K1B C1 94.5(8) . .
O7 K1B C1 21.8(2) . .
O9 K1B C1 141.6(4) . .
O5 K1B C1 101.7(3) . .
O4 K1B C1 153.9(4) . .
O8 K1B C1 80.5(3) . .
O6 K1B C1 42.7(2) . .
K1A K1B C3 56.8(6) . .
O7 K1B C3 75.3(4) . .
O9 K1B C3 127.9(4) . .
O5 K1B C3 43.0(3) . .
O4 K1B C3 101.7(4) . .
O8 K1B C3 106.1(4) . .
O6 K1B C3 24.0(3) . .
C1 K1B C3 62.5(3) . .
K1A K1B C12 71.7(7) . .
O7 K1B C12 140.3(4) . .
O9 K1B C12 22.2(2) . .
O5 K1B C12 85.5(3) . .
O4 K1B C12 43.8(2) . .
O8 K1B C12 81.5(3) . .
O6 K1B C12 140.2(4) . .
C1 K1B C12 160.6(4) . .
C3 K1B C12 116.5(4) . .
K1A K1B C13 63.3(6) . .
O7 K1B C13 100.0(3) . .
O9 K1B C13 20.9(2) . .
O5 K1B C13 114.2(4) . .
O4 K1B C13 84.2(3) . .
O8 K1B C13 41.1(2) . .
O6 K1B C13 137.2(4) . .
C1 K1B C13 121.4(3) . .
C3 K1B C13 119.9(4) . .
C12 K1B C13 40.4(2) . .
C40 O10 C21 113.1(6) . .
C40 O10 K2A 124.3(4) . .
C21 O10 K2A 120.1(4) . .
C22 O11 C23A 101.5(8) . .
C22 O11 C23B 126.0(9) . .
C23A O11 C23B 34.1(8) . .
C22 O11 K2A 101.1(5) . .
C23A O11 K2A 100.4(6) . .
C23B O11 K2A 113.1(7) . .
C34 O12 C35 111.7(5) . .
C34 O12 K2A 96.0(4) . .
C35 O12 K2A 110.1(4) . .
C24B O13 C25 113.6(7) . .
C24B O13 C24A 33.7(7) . .
C25 O13 C24A 111.4(8) . .
C24B O13 K2A 122.5(7) . .
C25 O13 K2A 123.8(4) . .
C24A O13 K2A 113.4(7) . .
C31 O14 C30 112.6(6) . .
C31 O14 K2A 109.0(4) . .
C30 O14 K2A 111.8(4) . .
C33 O15 C32 111.3(5) . .
C33 O15 K2A 120.4(4) . .
C32 O15 K2A 127.0(4) . .
O10 C21 C22 110.5(7) . .
O10 C21 K2A 39.4(3) . .
C22 C21 K2A 73.9(5) . .
O10 C21 H21A 109.6 . .
C22 C21 H21A 109.6 . .
K2A C21 H21A 109.9 . .
O10 C21 H21B 109.6 . .
C22 C21 H21B 109.6 . .
K2A C21 H21B 137.8 . .
H21A C21 H21B 108.1 . .
O11 C22 C21 107.1(7) . .
O11 C22 K2A 55.4(4) . .
C21 C22 K2A 81.7(5) . .
O11 C22 H22A 110.3 . .
C21 C22 H22A 110.3 . .
K2A C22 H22A 74.7 . .
O11 C22 H22B 110.3 . .
C21 C22 H22B 110.3 . .
K2A C22 H22B 164.5 . .
H22A C22 H22B 108.5 . .
C23B C23A C24A 80.9(19) . .
C23B C23A O11 77.6(16) . .
C24A C23A O11 123.4(14) . .
C23B C23A C24B 50.2(15) . .
C24A C23A C24B 32.9(9) . .
O11 C23A C24B 99.9(10) . .
C23B C23A K2A 103.4(16) . .
C24A C23A K2A 80.5(10) . .
O11 C23A K2A 55.3(5) . .
C24B C23A K2A 80.4(7) . .
C23A C23B C24B 96(2) . .
C23A C23B C24A 60.5(16) . .
C24B C23B C24A 38.0(10) . .
C23A C23B O11 68.3(15) . .
C24B C23B O11 115.0(14) . .
C24A C23B O11 107.9(14) . .
C24B C24A C23A 97(2) . .
C24B C24A C23B 60.5(16) . .
C23A C24A C23B 38.5(10) . .
C24B C24A O13 67.2(15) . .
C23A C24A O13 117.8(14) . .
C23B C24A O13 109.2(14) . .
C24B C24A K2A 88.3(15) . .
C23A C24A K2A 79.2(10) . .
C23B C24A K2A 90.9(10) . .
O13 C24A K2A 42.8(5) . .
C24A C24B C23B 81.5(19) . .
C24A C24B O13 79.1(16) . .
C23B C24B O13 126.9(14) . .
C24A C24B C23A 50.2(15) . .
C23B C24B C23A 33.4(10) . .
O13 C24B C23A 103.0(11) . .
C24A C24B K2A 77.7(15) . .
C23B C24B K2A 90.1(11) . .
O13 C24B K2A 37.6(5) . .
C23A C24B K2A 73.7(7) . .
O13 C25 C26 112.1(7) . .
O13 C25 C30 108.4(7) . .
C26 C25 C30 113.8(7) . .
O13 C25 H25 107.4 . .
C26 C25 H25 107.4 . .
C30 C25 H25 107.4 . .
C25 C26 C27 110.7(8) . .
C25 C26 H26A 109.5 . .
C27 C26 H26A 109.5 . .
C25 C26 H26B 109.5 . .
C27 C26 H26B 109.5 . .
H26A C26 H26B 108.1 . .
C28 C27 C26 110.4(8) . .
C28 C27 H27A 109.6 . .
C26 C27 H27A 109.6 . .
C28 C27 H27B 109.6 . .
C26 C27 H27B 109.6 . .
H27A C27 H27B 108.1 . .
C29 C28 C27 111.4(8) . .
C29 C28 H28A 109.3 . .
C27 C28 H28A 109.3 . .
C29 C28 H28B 109.3 . .
C27 C28 H28B 109.3 . .
H28A C28 H28B 108.0 . .
C28 C29 C30 112.3(8) . .
C28 C29 H29A 109.1 . .
C30 C29 H29A 109.1 . .
C28 C29 H29B 109.1 . .
C30 C29 H29B 109.1 . .
H29A C29 H29B 107.9 . .
O14 C30 C25 106.9(6) . .
O14 C30 C29 111.4(6) . .
C25 C30 C29 108.5(7) . .
O14 C30 H30 110.0 . .
C25 C30 H30 110.0 . .
C29 C30 H30 110.0 . .
O14 C31 C32 108.2(6) . .
O14 C31 H31A 110.1 . .
C32 C31 H31A 110.1 . .
O14 C31 H31B 110.1 . .
C32 C31 H31B 110.1 . .
H31A C31 H31B 108.4 . .
O15 C32 C31 108.9(6) . .
O15 C32 H32A 109.9 . .
C31 C32 H32A 109.9 . .
O15 C32 H32B 109.9 . .
C31 C32 H32B 109.9 . .
H32A C32 H32B 108.3 . .
O15 C33 C34 109.6(5) . .
O15 C33 H33A 109.7 . .
C34 C33 H33A 109.7 . .
O15 C33 H33B 109.7 . .
C34 C33 H33B 109.7 . .
H33A C33 H33B 108.2 . .
O12 C34 C33 108.1(6) . .
O12 C34 K2A 59.3(3) . .
C33 C34 K2A 85.3(4) . .
O12 C34 H34A 110.1 . .
C33 C34 H34A 110.1 . .
K2A C34 H34A 68.2 . .
O12 C34 H34B 110.1 . .
C33 C34 H34B 110.1 . .
K2A C34 H34B 164.1 . .
H34A C34 H34B 108.4 . .
O12 C35 C40 106.1(5) . .
O12 C35 C36 111.2(6) . .
C40 C35 C36 110.3(6) . .
O12 C35 H35 109.7 . .
C40 C35 H35 109.7 . .
C36 C35 H35 109.7 . .
C35 C36 C37 111.9(6) . .
C35 C36 H36A 109.2 . .
C37 C36 H36A 109.2 . .
C35 C36 H36B 109.2 . .
C37 C36 H36B 109.2 . .
H36A C36 H36B 107.9 . .
C38 C37 C36 110.5(6) . .
C38 C37 H37A 109.5 . .
C36 C37 H37A 109.5 . .
C38 C37 H37B 109.5 . .
C36 C37 H37B 109.5 . .
H37A C37 H37B 108.1 . .
C39 C38 C37 111.4(6) . .
C39 C38 H38A 109.4 . .
C37 C38 H38A 109.4 . .
C39 C38 H38B 109.4 . .
C37 C38 H38B 109.4 . .
H38A C38 H38B 108.0 . .
C38 C39 C40 110.5(6) . .
C38 C39 H39A 109.6 . .
C40 C39 H39A 109.6 . .
C38 C39 H39B 109.6 . .
C40 C39 H39B 109.6 . .
H39A C39 H39B 108.1 . .
O10 C40 C35 109.0(6) . .
O10 C40 C39 112.7(6) . .
C35 C40 C39 112.7(6) . .
O10 C40 H40 107.4 . .
C35 C40 H40 107.4 . .
C39 C40 H40 107.4 . .
O13 K2A O10 121.3(2) . .
O13 K2A O15 116.8(2) . .
O10 K2A O15 117.71(19) . .
O13 K2A O11 60.38(18) . .
O10 K2A O11 60.91(17) . .
O15 K2A O11 159.5(2) . .
O13 K2A O12 165.5(2) . .
O10 K2A O12 59.31(15) . .
O15 K2A O12 58.78(15) . .
O11 K2A O12 118.23(19) . .
O13 K2A O14 59.53(17) . .
O10 K2A O14 166.7(2) . .
O15 K2A O14 57.78(16) . .
O11 K2A O14 118.26(19) . .
O12 K2A O14 116.17(17) . .
O13 K2A C34 159.6(2) . .
O10 K2A C34 79.06(18) . .
O15 K2A C34 44.57(16) . .
O11 K2A C34 140.0(2) . .
O12 K2A C34 24.68(14) . .
O14 K2A C34 100.55(18) . .
O13 K2A C22 79.7(2) . .
O10 K2A C22 44.01(19) . .
O15 K2A C22 161.6(2) . .
O11 K2A C22 23.5(2) . .
O12 K2A C22 103.2(2) . .
O14 K2A C22 139.2(2) . .
C34 K2A C22 120.1(2) . .
O13 K2A C23A 43.0(3) . .
O10 K2A C23A 80.9(3) . .
O15 K2A C23A 159.7(3) . .
O11 K2A C23A 24.3(3) . .
O12 K2A C23A 140.2(3) . .
O14 K2A C23A 102.2(3) . .
C34 K2A C23A 155.4(3) . .
C22 K2A C23A 37.3(3) . .
O13 K2A C24A 23.8(3) . .
O10 K2A C24A 101.1(3) . .
O15 K2A C24A 139.9(3) . .
O11 K2A C24A 42.1(3) . .
O12 K2A C24A 160.2(3) . .
O14 K2A C24A 82.2(3) . .
C34 K2A C24A 167.5(4) . .
C22 K2A C24A 57.5(3) . .
C23A K2A C24A 20.3(3) . .
O13 K2A C21 101.0(2) . .
O10 K2A C21 20.53(16) . .
O15 K2A C21 137.3(2) . .
O11 K2A C21 40.64(18) . .
O12 K2A C21 79.64(18) . .
O14 K2A C21 157.3(2) . .
C34 K2A C21 99.41(19) . .
C22 K2A C21 24.4(2) . .
C23A K2A C21 60.5(3) . .
C24A K2A C21 80.7(3) . .
O13 K2A C24B 19.9(3) . .
O10 K2A C24B 101.4(3) . .
O15 K2A C24B 134.2(3) . .
O11 K2A C24B 40.5(3) . .
O12 K2A C24B 154.8(3) . .
O14 K2A C24B 78.6(3) . .
C34 K2A C24B 178.4(3) . .
C22 K2A C24B 60.8(3) . .
C23A K2A C24B 25.9(3) . .
C24A K2A C24B 14.0(3) . .
C21 K2A C24B 81.1(3) . .
C54 O16 C55 114.4(5) . .
C54 O16 K3B 117.5(4) . .
C55 O16 K3B 123.2(4) . .
C54 O16 K3A 117.8(4) . .
C55 O16 K3A 115.2(4) . .
K3B O16 K3A 13.9(2) . .
C53 O17 C52 111.9(6) . .
C53 O17 K3B 107.4(4) . .
C52 O17 K3B 121.4(4) . .
C53 O17 K3A 117.2(4) . .
C52 O17 K3A 121.7(4) . .
K3B O17 K3A 14.8(2) . .
C51 O18 C50 115.0(5) . .
C51 O18 K3A 107.9(4) . .
C50 O18 K3A 111.6(4) . .
C51 O18 K3B 111.9(4) . .
C50 O18 K3B 118.4(4) . .
K3A O18 K3B 13.48(18) . .
C44 O19 C45 111.2(5) . .
C44 O19 K3A 121.8(4) . .
C45 O19 K3A 122.9(4) . .
C44 O19 K3B 120.0(4) . .
C45 O19 K3B 116.7(4) . .
K3A O19 K3B 14.10(19) . .
C43 O20 C42 112.3(5) . .
C43 O20 K3A 106.7(4) . .
C42 O20 K3A 117.2(4) . .
C43 O20 K3B 115.9(4) . .
C42 O20 K3B 118.6(4) . .
K3A O20 K3B 13.79(19) . .
C41 O21 C60 113.1(5) . .
C41 O21 K3A 113.1(4) . .
C60 O21 K3A 123.4(4) . .
C41 O21 K3B 108.2(4) . .
C60 O21 K3B 117.9(4) . .
K3A O21 K3B 13.86(19) . .
O21 C41 C42 109.0(6) . .
O21 C41 K3B 49.2(3) . .
C42 C41 K3B 85.9(4) . .
O21 C41 H41A 109.9 . .
C42 C41 H41A 109.9 . .
K3B C41 H41A 158.2 . .
O21 C41 H41B 109.9 . .
C42 C41 H41B 109.9 . .
K3B C41 H41B 78.7 . .
H41A C41 H41B 108.3 . .
O20 C42 C41 107.9(6) . .
O20 C42 H42A 110.1 . .
C41 C42 H42A 110.1 . .
O20 C42 H42B 110.1 . .
C41 C42 H42B 110.1 . .
H42A C42 H42B 108.4 . .
O20 C43 C44 107.3(6) . .
O20 C43 K3A 50.0(3) . .
C44 C43 K3A 80.5(4) . .
O20 C43 H43A 110.2 . .
C44 C43 H43A 110.2 . .
K3A C43 H43A 81.7 . .
O20 C43 H43B 110.2 . .
C44 C43 H43B 110.2 . .
K3A C43 H43B 160.2 . .
H43A C43 H43B 108.5 . .
O19 C44 C43 108.2(6) . .
O19 C44 K3A 37.9(3) . .
C43 C44 K3A 74.6(4) . .
O19 C44 H44A 110.1 . .
C43 C44 H44A 110.1 . .
K3A C44 H44A 106.7 . .
O19 C44 H44B 110.1 . .
C43 C44 H44B 110.1 . .
K3A C44 H44B 139.9 . .
H44A C44 H44B 108.4 . .
O19 C45 C50 107.3(5) . .
O19 C45 C46 112.3(6) . .
C50 C45 C46 111.7(6) . .
O19 C45 K3A 37.0(3) . .
C50 C45 K3A 81.1(4) . .
C46 C45 K3A 99.7(4) . .
O19 C45 H45 108.5 . .
C50 C45 H45 108.5 . .
C46 C45 H45 108.5 . .
K3A C45 H45 143.3 . .
C45 C46 C47 110.8(7) . .
C45 C46 H46A 109.5 . .
C47 C46 H46A 109.5 . .
C45 C46 H46B 109.5 . .
C47 C46 H46B 109.5 . .
H46A C46 H46B 108.1 . .
C46 C47 C48 111.4(6) . .
C46 C47 H47A 109.3 . .
C48 C47 H47A 109.3 . .
C46 C47 H47B 109.3 . .
C48 C47 H47B 109.3 . .
H47A C47 H47B 108.0 . .
C49 C48 C47 111.0(6) . .
C49 C48 H48A 109.4 . .
C47 C48 H48A 109.4 . .
C49 C48 H48B 109.4 . .
C47 C48 H48B 109.4 . .
H48A C48 H48B 108.0 . .
C48 C49 C50 111.6(7) . .
C48 C49 H49A 109.3 . .
C50 C49 H49A 109.3 . .
C48 C49 H49B 109.3 . .
C50 C49 H49B 109.3 . .
H49A C49 H49B 108.0 . .
O18 C50 C45 105.8(5) . .
O18 C50 C49 111.5(6) . .
C45 C50 C49 108.8(6) . .
O18 C50 H50 110.2 . .
C45 C50 H50 110.2 . .
C49 C50 H50 110.2 . .
O18 C51 C52 106.4(7) . .
O18 C51 K3A 49.7(3) . .
C52 C51 K3A 80.2(4) . .
O18 C51 H51A 110.4 . .
C52 C51 H51A 110.4 . .
K3A C51 H51A 81.7 . .
O18 C51 H51B 110.4 . .
C52 C51 H51B 110.4 . .
K3A C51 H51B 160.1 . .
H51A C51 H51B 108.6 . .
O17 C52 C51 108.5(6) . .
O17 C52 H52A 110.0 . .
C51 C52 H52A 110.0 . .
O17 C52 H52B 110.0 . .
C51 C52 H52B 110.0 . .
H52A C52 H52B 108.4 . .
O17 C53 C54 108.5(6) . .
O17 C53 K3B 48.3(3) . .
C54 C53 K3B 88.6(4) . .
O17 C53 K3A 41.7(3) . .
C54 C53 K3A 84.7(4) . .
K3B C53 K3A 10.77(16) . .
O17 C53 H53A 110.0 . .
C54 C53 H53A 110.0 . .
K3B C53 H53A 156.4 . .
K3A C53 H53A 151.6 . .
O17 C53 H53B 110.0 . .
C54 C53 H53B 110.0 . .
K3B C53 H53B 76.9 . .
K3A C53 H53B 87.7 . .
H53A C53 H53B 108.4 . .
O16 C54 C53 106.7(5) . .
O16 C54 H54A 110.4 . .
C53 C54 H54A 110.4 . .
O16 C54 H54B 110.4 . .
C53 C54 H54B 110.4 . .
H54A C54 H54B 108.6 . .
O16 C55 C60 105.6(5) . .
O16 C55 C56 111.8(6) . .
C60 C55 C56 113.1(6) . .
O16 C55 H55 108.7 . .
C60 C55 H55 108.7 . .
C56 C55 H55 108.7 . .
C55 C56 C57 110.1(7) . .
C55 C56 H56A 109.6 . .
C57 C56 H56A 109.6 . .
C55 C56 H56B 109.6 . .
C57 C56 H56B 109.6 . .
H56A C56 H56B 108.2 . .
C58 C57 C56 109.5(7) . .
C58 C57 H57A 109.8 . .
C56 C57 H57A 109.8 . .
C58 C57 H57B 109.8 . .
C56 C57 H57B 109.8 . .
H57A C57 H57B 108.2 . .
C59 C58 C57 110.9(8) . .
C59 C58 H58A 109.5 . .
C57 C58 H58A 109.5 . .
C59 C58 H58B 109.5 . .
C57 C58 H58B 109.5 . .
H58A C58 H58B 108.1 . .
C58 C59 C60 112.0(7) . .
C58 C59 H59A 109.2 . .
C60 C59 H59A 109.2 . .
C58 C59 H59B 109.2 . .
C60 C59 H59B 109.2 . .
H59A C59 H59B 107.9 . .
O21 C60 C55 106.8(6) . .
O21 C60 C59 111.9(6) . .
C55 C60 C59 108.3(6) . .
O21 C60 H60 109.9 . .
C55 C60 H60 109.9 . .
C59 C60 H60 109.9 . .
K3B K3A O19 100.2(8) . .
K3B K3A O17 79.1(8) . .
O19 K3A O17 121.01(17) . .
K3B K3A O20 91.2(8) . .
O19 K3A O20 62.33(15) . .
O17 K3A O20 170.1(2) . .
K3B K3A O21 87.3(8) . .
O19 K3A O21 122.60(16) . .
O17 K3A O21 116.30(16) . .
O20 K3A O21 60.68(14) . .
K3B K3A O16 74.6(8) . .
O19 K3A O16 174.7(2) . .
O17 K3A O16 59.37(15) . .
O20 K3A O16 116.34(16) . .
O21 K3A O16 57.01(14) . .
K3B K3A O18 88.7(8) . .
O19 K3A O18 60.81(15) . .
O17 K3A O18 60.21(14) . .
O20 K3A O18 122.13(16) . .
O21 K3A O18 175.23(18) . .
O16 K3A O18 119.24(16) . .
K3B K3A C43 107.0(8) . .
O19 K3A C43 43.91(16) . .
O17 K3A C43 163.89(19) . .
O20 K3A C43 23.27(16) . .
O21 K3A C43 79.28(16) . .
O16 K3A C43 136.27(17) . .
O18 K3A C43 104.47(17) . .
K3B K3A C44 98.6(8) . .
O19 K3A C44 20.37(15) . .
O17 K3A C44 141.03(17) . .
O20 K3A C44 41.96(15) . .
O21 K3A C44 102.33(16) . .
O16 K3A C44 157.95(17) . .
O18 K3A C44 80.92(15) . .
C43 K3A C44 24.96(16) . .
K3B K3A C53 66.4(8) . .
O19 K3A C53 137.50(18) . .
O17 K3A C53 21.09(16) . .
O20 K3A C53 150.6(2) . .
O21 K3A C53 97.80(17) . .
O16 K3A C53 41.42(15) . .
O18 K3A C53 78.14(16) . .
C43 K3A C53 173.1(2) . .
C44 K3A C53 154.37(19) . .
K3B K3A C45 92.2(8) . .
O19 K3A C45 20.11(15) . .
O17 K3A C45 101.54(16) . .
O20 K3A C45 80.61(16) . .
O21 K3A C45 141.25(16) . .
O16 K3A C45 158.11(17) . .
O18 K3A C45 41.60(14) . .
C43 K3A C45 63.86(17) . .
C44 K3A C45 39.48(16) . .
C53 K3A C45 117.40(18) . .
K3B K3A C51 96.3(9) . .
O19 K3A C51 80.29(17) . .
O17 K3A C51 42.17(16) . .
O20 K3A C51 142.61(18) . .
O21 K3A C51 155.92(17) . .
O16 K3A C51 100.94(17) . .
O18 K3A C51 22.48(15) . .
C43 K3A C51 121.73(19) . .
C44 K3A C51 100.65(17) . .
C53 K3A C51 62.59(18) . .
C45 K3A C51 62.60(17) . .
K3A K3B O17 86.1(8) . .
K3A K3B O16 91.5(8) . .
O17 K3B O16 61.2(2) . .
K3A K3B O19 65.7(8) . .
O17 K3B O19 115.2(4) . .
O16 K3B O19 157.2(4) . .
K3A K3B O21 78.8(8) . .
O17 K3B O21 116.0(3) . .
O16 K3B O21 57.5(2) . .
O19 K3B O21 113.7(3) . .
K3A K3B O20 75.0(8) . .
O17 K3B O20 161.0(5) . .
O16 K3B O20 116.5(3) . .
O19 K3B O20 58.8(2) . .
O21 K3B O20 58.9(2) . .
K3A K3B O18 77.8(8) . .
O17 K3B O18 59.7(2) . .
O16 K3B O18 120.4(3) . .
O19 K3B O18 57.8(2) . .
O21 K3B O18 156.4(4) . .
O20 K3B O18 116.5(3) . .
K3A K3B C53 102.8(9) . .
O17 K3B C53 24.27(19) . .
O16 K3B C53 44.3(2) . .
O19 K3B C53 138.4(4) . .
O21 K3B C53 101.8(3) . .
O20 K3B C53 160.7(4) . .
O18 K3B C53 80.9(3) . .
K3A K3B C41 88.2(9) . .
O17 K3B C41 137.8(3) . .
O16 K3B C41 77.3(3) . .
O19 K3B C41 100.1(3) . .
O21 K3B C41 22.63(16) . .
O20 K3B C41 41.43(19) . .
O18 K3B C41 157.2(4) . .
C53 K3B C41 120.1(3) . .

loop_
_geom_bond_atom_site_label_1
_geom_bond_atom_site_label_2
_geom_bond_distance
_geom_bond_site_symmetry_2
Np1 O2 1.734(6) .
Np1 O1 1.738(5) .
Np1 Cl2 2.645(2) .
Np1 Cl1 2.6463(18) .
Np1 Cl3 2.6471(19) .
Np1 Cl4 2.6653(19) .
Np2 O3 1.744(4) 3_776
Np2 O3 1.744(4) .
Np2 Cl5 2.6508(15) 3_776
Np2 Cl5 2.6508(15) .
Np2 Cl6 2.6588(16) .
Np2 Cl6 2.6589(16) 3_776
O4 C11 1.428(11) .
O4 C10 1.431(12) .
O4 K1B 2.852(11) .
O4 K1A 3.012(8) .
O5 C5 1.415(13) .
O5 C4 1.434(14) .
O5 K1A 2.468(7) .
O5 K1B 2.681(11) .
O6 C3 1.419(14) .
O6 C2 1.431(13) .
O6 K1A 2.914(8) .
O6 K1B 2.979(11) .
O7 C20 1.424(9) .
O7 C1 1.426(9) .
O7 K1B 2.552(11) .
O7 K1A 2.660(7) .
O8 C14 1.431(9) .
O8 C15 1.434(10) .
O8 K1A 2.689(6) .
O8 K1B 2.912(10) .
O9 C13 1.433(10) .
O9 C12 1.447(11) .
O9 K1A 2.518(6) .
O9 K1B 2.627(10) .
C1 C2 1.463(14) .
C1 K1B 3.435(13) .
C1 H1A 0.9900 .
C1 H1B 0.9900 .
C2 H2A 0.9900 .
C2 H2B 0.9900 .
C3 C4 1.483(18) .
C3 K1A 3.081(12) .
C3 K1B 3.460(14) .
C3 H3A 0.9900 .
C3 H3B 0.9900 .
C4 K1A 3.350(12) .
C4 H4A 0.9900 .
C4 H4B 0.9900 .
C5 C10 1.484(15) .
C5 C6A 1.595(17) .
C5 C6B 1.69(4) .
C6A C6B 0.73(4) .
C6A C7B 1.27(4) .
C6A C7A 1.50(2) .
C6A C8B 1.94(4) .
C6B C7B 1.44(5) .
C6B C7A 2.01(5) .
C7A C8B 0.76(4) .
C7A C7B 0.90(4) .
C7A C8A 1.57(2) .
C7B C8B 1.59(5) .
C8A C8B 0.84(4) .
C8A C9A 1.55(3) .
C8A C9B 1.60(3) .
C8B C9B 1.80(5) .
C8B C9A 1.97(5) .
C9A C10 1.67(3) .
C9B C10 1.48(2) .
C11 C12 1.501(13) .
C11 H11A 0.9900 .
C11 H11B 0.9900 .
C12 K1A 3.317(10) .
C12 K1B 3.483(12) .
C12 H12A 0.9900 .
C12 H12B 0.9900 .
C13 C14 1.440(14) .
C13 K1A 3.250(9) .
C13 K1B 3.540(12) .
C13 H13A 0.9900 .
C13 H13B 0.9900 .
C14 K1A 3.458(8) .
C14 H14A 0.9900 .
C14 H14B 0.9900 .
C15 C20 1.505(11) .
C15 C16 1.528(11) .
C15 H15 1.0000 .
C16 C17 1.502(12) .
C16 H16A 0.9900 .
C16 H16B 0.9900 .
C17 C18 1.518(11) .
C17 H17A 0.9900 .
C17 H17B 0.9900 .
C18 C19 1.537(11) .
C18 H18A 0.9900 .
C18 H18B 0.9900 .
C19 C20 1.506(11) .
C19 H19A 0.9900 .
C19 H19B 0.9900 .
C20 H20 1.0000 .
K1A K1B 0.839(7) .
O10 C40 1.425(8) .
O10 C21 1.430(8) .
O10 K2A 2.587(6) .
O11 C22 1.394(11) .
O11 C23A 1.438(14) .
O11 C23B 1.512(18) .
O11 K2A 2.875(7) .
O12 C34 1.419(8) .
O12 C35 1.435(8) .
O12 K2A 2.921(6) .
O13 C24B 1.425(15) .
O13 C25 1.437(9) .
O13 C24A 1.518(17) .
O13 K2A 2.555(6) .
O14 C31 1.420(9) .
O14 C30 1.442(9) .
O14 K2A 2.951(6) .
O15 C33 1.419(8) .
O15 C32 1.438(8) .
O15 K2A 2.649(6) .
C21 C22 1.472(12) .
C21 K2A 3.529(9) .
C21 H21A 0.9900 .
C21 H21B 0.9900 .
C22 K2A 3.427(10) .
C22 H22A 0.9900 .
C22 H22B 0.9900 .
C23A C23B 0.868(19) .
C23A C24A 1.21(2) .
C23A C24B 1.57(2) .
C23A K2A 3.438(14) .
C23B C24B 1.21(2) .
C23B C24A 1.38(2) .
C24A C24B 0.856(19) .
C24A K2A 3.452(17) .
C24B K2A 3.532(14) .
C25 C26 1.495(12) .
C25 C30 1.517(12) .
C25 H25 1.0000 .
C26 C27 1.529(12) .
C26 H26A 0.9900 .
C26 H26B 0.9900 .
C27 C28 1.506(14) .
C27 H27A 0.9900 .
C27 H27B 0.9900 .
C28 C29 1.505(14) .
C28 H28A 0.9900 .
C28 H28B 0.9900 .
C29 C30 1.527(11) .
C29 H29A 0.9900 .
C29 H29B 0.9900 .
C30 H30 1.0000 .
C31 C32 1.497(10) .
C31 H31A 0.9900 .
C31 H31B 0.9900 .
C32 H32A 0.9900 .
C32 H32B 0.9900 .
C33 C34 1.497(9) .
C33 H33A 0.9900 .
C33 H33B 0.9900 .
C34 K2A 3.379(8) .
C34 H34A 0.9900 .
C34 H34B 0.9900 .
C35 C40 1.497(9) .
C35 C36 1.515(10) .
C35 H35 1.0000 .
C36 C37 1.533(10) .
C36 H36A 0.9900 .
C36 H36B 0.9900 .
C37 C38 1.529(10) .
C37 H37A 0.9900 .
C37 H37B 0.9900 .
C38 C39 1.516(11) .
C38 H38A 0.9900 .
C38 H38B 0.9900 .
C39 C40 1.517(10) .
C39 H39A 0.9900 .
C39 H39B 0.9900 .
C40 H40 1.0000 .
O16 C54 1.424(8) .
O16 C55 1.432(8) .
O16 K3B 2.701(10) .
O16 K3A 2.801(5) .
O17 C53 1.423(9) .
O17 C52 1.427(8) .
O17 K3B 2.587(10) .
O17 K3A 2.628(5) .
O18 C51 1.418(8) .
O18 C50 1.430(8) .
O18 K3A 2.826(5) .
O18 K3B 2.891(10) .
O19 C44 1.430(8) .
O19 C45 1.439(8) .
O19 K3A 2.521(5) .
O19 K3B 2.722(10) .
O20 C43 1.408(8) .
O20 C42 1.423(8) .
O20 K3A 2.730(5) .
O20 K3B 2.826(10) .
O21 C41 1.429(8) .
O21 C60 1.438(8) .
O21 K3A 2.759(5) .
O21 K3B 2.809(10) .
C41 C42 1.473(10) .
C41 K3B 3.527(11) .
C41 H41A 0.9900 .
C41 H41B 0.9900 .
C42 H42A 0.9900 .
C42 H42B 0.9900 .
C43 C44 1.494(10) .
C43 K3A 3.413(7) .
C43 H43A 0.9900 .
C43 H43B 0.9900 .
C44 K3A 3.492(7) .
C44 H44A 0.9900 .
C44 H44B 0.9900 .
C45 C50 1.507(9) .
C45 C46 1.517(10) .
C45 K3A 3.516(7) .
C45 H45 1.0000 .
C46 C47 1.523(10) .
C46 H46A 0.9900 .
C46 H46B 0.9900 .
C47 C48 1.526(11) .
C47 H47A 0.9900 .
C47 H47B 0.9900 .
C48 C49 1.499(11) .
C48 H48A 0.9900 .
C48 H48B 0.9900 .
C49 C50 1.536(9) .
C49 H49A 0.9900 .
C49 H49B 0.9900 .
C50 H50 1.0000 .
C51 C52 1.492(11) .
C51 K3A 3.529(8) .
C51 H51A 0.9900 .
C51 H51B 0.9900 .
C52 H52A 0.9900 .
C52 H52B 0.9900 .
C53 C54 1.481(10) .
C53 K3B 3.304(11) .
C53 K3A 3.515(7) .
C53 H53A 0.9900 .
C53 H53B 0.9900 .
C54 H54A 0.9900 .
C54 H54B 0.9900 .
C55 C60 1.493(10) .
C55 C56 1.513(11) .
C55 H55 1.0000 .
C56 C57 1.530(12) .
C56 H56A 0.9900 .
C56 H56B 0.9900 .
C57 C58 1.512(14) .
C57 H57A 0.9900 .
C57 H57B 0.9900 .
C58 C59 1.489(14) .
C58 H58A 0.9900 .
C58 H58B 0.9900 .
C59 C60 1.538(11) .
C59 H59A 0.9900 .
C59 H59B 0.9900 .
C60 H60 1.0000 .
K3A K3B 0.674(9) .
